data_7036678
loop_
_publ_author_name
'Shen, Hai-Yun'
'Wang, Wen-Min'
'Bi, Yan-Xia'
'Gao, Hong-Ling'
'Liu, Shuang'
'Cui, Jian-Zhong'

_publ_section_title
;
 Luminescence, magnetocaloric effect and single-molecule magnet behavior
 in lanthanide complexes based on a tridentate ligand derived from
 8-hydroxyquinoline.
;
_journal_issue 43
_journal_name_full 'Dalton transactions (Cambridge, England : 2003)'
_journal_page_first 18893
_journal_page_last 18901
_journal_paper_doi 10.1039/c5dt02894a
_journal_volume 44
_journal_year 2015
_chemical_formula_sum 'C26 H11 Er F12 N2 O5 S'
_chemical_formula_weight 858.69
_chemical_name_systematic
; 
 ? 
;
_space_group_IT_number 15
_symmetry_cell_setting monoclinic
_symmetry_space_group_name_Hall '-C 2yc'
_symmetry_space_group_name_H-M 'C 1 2/c 1'
_atom_sites_solution_hydrogens geom
_atom_sites_solution_primary direct
_atom_sites_solution_secondary difmap
_audit_creation_method SHELXL-97
_audit_update_record
;
2015-09-10 deposited with the CCDC.
2015-09-29 downloaded from the CCDC.
;
_cell_angle_alpha 90.00
_cell_angle_beta 105.12(3)
_cell_angle_gamma 90.00
_cell_formula_units_Z 8
_cell_length_a 23.436(5)
_cell_length_b 12.644(3)
_cell_length_c 20.176(4)
_cell_measurement_reflns_used 9671
_cell_measurement_temperature 113(2)
_cell_measurement_theta_max 27.8944
_cell_measurement_theta_min 1.8009
_cell_volume 5772(2)
_computing_cell_refinement crystalclear
_computing_data_collection crystalclear
_computing_data_reduction crystalclear
_computing_molecular_graphics 'Bruker SHELXTL'
_computing_publication_material 'Bruker SHELXTL'
_computing_structure_refinement 'SHELXL-97 (Sheldrick, 1997)'
_computing_structure_solution 'SHELXS-97 (Sheldrick, 1990)'
_diffrn_ambient_temperature 113(2)
_diffrn_measured_fraction_theta_full 0.989
_diffrn_measured_fraction_theta_max 0.989
_diffrn_measurement_device_type 'rigaku saturn'
_diffrn_measurement_method '\w scans'
_diffrn_radiation_monochromator multilayer
_diffrn_radiation_source 'rotating anode'
_diffrn_radiation_type MoK\a
_diffrn_radiation_wavelength 0.71073
_diffrn_reflns_av_R_equivalents 0.0354
_diffrn_reflns_av_sigmaI/netI 0.0310
_diffrn_reflns_limit_h_max 30
_diffrn_reflns_limit_h_min -26
_diffrn_reflns_limit_k_max 16
_diffrn_reflns_limit_k_min -16
_diffrn_reflns_limit_l_max 26
_diffrn_reflns_limit_l_min -26
_diffrn_reflns_number 28305
_diffrn_reflns_theta_full 27.90
_diffrn_reflns_theta_max 27.90
_diffrn_reflns_theta_min 1.80
_diffrn_standards_decay_% 0
_diffrn_standards_interval_count 0
_diffrn_standards_interval_time 0
_diffrn_standards_number 0
_exptl_absorpt_coefficient_mu 3.099
_exptl_absorpt_correction_T_max 0.7074
_exptl_absorpt_correction_T_min 0.5761
_exptl_absorpt_correction_type multi-scan
_exptl_absorpt_process_details crystalclear
_exptl_crystal_colour yellow
_exptl_crystal_density_diffrn 1.976
_exptl_crystal_density_method 'not measured'
_exptl_crystal_description block
_exptl_crystal_F_000 3304
_exptl_crystal_size_max 0.20
_exptl_crystal_size_mid 0.18
_exptl_crystal_size_min 0.12
_refine_diff_density_max 0.883
_refine_diff_density_min -1.323
_refine_diff_density_rms 0.137
_refine_ls_extinction_method none
_refine_ls_goodness_of_fit_ref 1.117
_refine_ls_hydrogen_treatment constr
_refine_ls_matrix_type full
_refine_ls_number_parameters 478
_refine_ls_number_reflns 6848
_refine_ls_number_restraints 153
_refine_ls_restrained_S_all 1.184
_refine_ls_R_factor_all 0.0309
_refine_ls_R_factor_gt 0.0265
_refine_ls_shift/su_max 0.003
_refine_ls_shift/su_mean 0.000
_refine_ls_structure_factor_coef Fsqd
_refine_ls_weighting_details 'calc w=1/[\s^2^(Fo^2^)+(0.0360P)^2^+4.9983P] where P=(Fo^2^+2Fc^2^)/3'
_refine_ls_weighting_scheme calc
_refine_ls_wR_factor_gt 0.0661
_refine_ls_wR_factor_ref 0.0682
_reflns_number_gt 6078
_reflns_number_total 6848
_reflns_threshold_expression >2sigma(I)
_cod_data_source_file c5dt02894a2.cif
_cod_data_source_block 6
_cod_depositor_comments
;
The following automatic conversions were performed:

'_symmetry_cell_setting' value 'Monoclinic' changed to 'monoclinic'
according to
/usr/data/users/saulius/crontab/automatic-downloads/rss-feeds/RSC/lib/dictionaries/cif_core.dic
dictionary named 'cif_core.dic' version 2.4.2 from 2011-04-26.

'_exptl_absorpt_correction_type' value 'MULTI-SCAN' changed to
'multi-scan' according to
/usr/data/users/saulius/crontab/automatic-downloads/rss-feeds/RSC/lib/dictionaries/cif_core.dic
dictionary named 'cif_core.dic' version 2.4.2 from 2011-04-26.

Automatic conversion script
Id: cif_fix_values 3271 2015-04-21 07:52:19Z andrius 

 Adding full bibliography for 7036674--7036680.cif.
;
_cod_original_sg_symbol_H-M C2/c
_cod_database_code 7036678

loop_
_symmetry_equiv_pos_as_xyz
'x, y, z'
'-x, y, -z+1/2'
'x+1/2, y+1/2, z'
'-x+1/2, y+1/2, -z+1/2'
'-x, -y, -z'
'x, -y, z-1/2'
'-x+1/2, -y+1/2, -z'
'x+1/2, -y+1/2, z-1/2'

loop_
_atom_site_label
_atom_site_type_symbol
_atom_site_fract_x
_atom_site_fract_y
_atom_site_fract_z
_atom_site_U_iso_or_equiv
_atom_site_adp_type
_atom_site_occupancy
_atom_site_symmetry_multiplicity
_atom_site_calc_flag
_atom_site_refinement_flags
_atom_site_disorder_assembly
_atom_site_disorder_group
Er1 Er 0.328787(5) 0.207153(9) 0.016826(6) 0.01397(5) Uani 1 1 d . . .
S1 S 0.50069(4) -0.03257(6) 0.10815(4) 0.02164(16) Uani 1 1 d . . .
F1 F 0.25488(14) -0.0923(2) -0.14565(16) 0.0407(8) Uani 0.792(4) 1 d PDU A 1
F2 F 0.18715(13) 0.0240(3) -0.1783(2) 0.0729(15) Uani 0.792(4) 1 d PDU A 1
F3 F 0.24640(17) -0.0139(3) -0.24020(13) 0.0576(11) Uani 0.792(4) 1 d PDU A 1
F1' F 0.1963(5) -0.0151(11) -0.1412(6) 0.0729(15) Uani 0.208(4) 1 d PDU A 2
F2' F 0.2084(6) 0.0350(8) -0.2362(4) 0.0576(11) Uani 0.208(4) 1 d PDU A 2
F3' F 0.2627(5) -0.0884(7) -0.1786(6) 0.0407(8) Uani 0.208(4) 1 d PDU A 2
F4 F 0.41780(18) 0.2106(2) -0.2156(2) 0.0436(9) Uani 0.834(9) 1 d PDU A 1
F5 F 0.35843(17) 0.3384(3) -0.2257(2) 0.0561(13) Uani 0.834(9) 1 d PDU A 1
F6 F 0.4351(2) 0.3346(5) -0.14089(19) 0.0828(19) Uani 0.834(9) 1 d PDU A 1
F4' F 0.3978(8) 0.2391(14) -0.2377(6) 0.0436(9) Uani 0.166(9) 1 d PDU A 2
F5' F 0.3777(6) 0.3795(8) -0.1902(9) 0.037(4) Uani 0.166(9) 1 d PDU A 2
F6' F 0.4518(5) 0.2880(12) -0.1412(8) 0.029(4) Uani 0.166(9) 1 d PDU A 2
F7 F 0.4827(6) 0.4840(12) 0.0626(5) 0.036(2) Uani 0.60(3) 1 d PDU B 1
F8 F 0.4257(5) 0.5622(7) 0.1140(7) 0.046(2) Uani 0.60(3) 1 d PDU B 1
F9 F 0.5046(5) 0.4867(11) 0.1731(5) 0.059(2) Uani 0.60(3) 1 d PDU B 1
F7' F 0.4680(8) 0.4919(16) 0.0530(5) 0.028(3) Uani 0.40(3) 1 d PD B 2
F8' F 0.4393(8) 0.5653(11) 0.1344(10) 0.055(4) Uani 0.40(3) 1 d PD B 2
F9' F 0.5143(5) 0.4602(14) 0.1574(8) 0.059(2) Uani 0.40(3) 1 d PD B 2
F10 F 0.41683(14) 0.2636(2) 0.30501(11) 0.0646(9) Uani 1 1 d . B .
F11 F 0.32644(13) 0.2260(2) 0.26495(13) 0.0626(8) Uani 1 1 d . B .
F12 F 0.39095(14) 0.11382(19) 0.25665(11) 0.0611(8) Uani 1 1 d . B .
O1 O 0.23540(9) 0.16164(15) 0.02991(10) 0.0165(4) Uani 1 1 d . . .
O2 O 0.28561(9) 0.09225(16) -0.07423(10) 0.0206(4) Uani 1 1 d . . .
O3 O 0.37023(9) 0.23988(17) -0.07437(10) 0.0193(4) Uani 1 1 d . . .
O4 O 0.39248(9) 0.34803(16) 0.05781(10) 0.0183(4) Uani 1 1 d . . .
O5 O 0.34074(10) 0.22093(16) 0.13467(10) 0.0195(4) Uani 1 1 d . . .
N1 N 0.32987(11) 0.03297(19) 0.06787(12) 0.0171(5) Uani 1 1 d . . .
N2 N 0.43014(11) 0.11880(19) 0.05099(12) 0.0169(5) Uani 1 1 d . . .
C1 C 0.27793(13) -0.0018(2) 0.07738(14) 0.0177(6) Uani 1 1 d . . .
C2 C 0.22789(14) 0.0662(2) 0.05737(14) 0.0178(6) Uani 1 1 d . . .
C3 C 0.17577(14) 0.0312(2) 0.06881(15) 0.0204(6) Uani 1 1 d . . .
H3 H 0.1417 0.0749 0.0559 0.024 Uiso 1 1 calc R . .
C4 C 0.17170(15) -0.0678(2) 0.09928(15) 0.0229(7) Uani 1 1 d . . .
H4 H 0.1350 -0.0888 0.1068 0.027 Uiso 1 1 calc R . .
C5 C 0.21913(15) -0.1344(2) 0.11833(16) 0.0243(7) Uani 1 1 d . . .
H5 H 0.2152 -0.2010 0.1385 0.029 Uiso 1 1 calc R . .
C6 C 0.27390(14) -0.1031(2) 0.10777(15) 0.0201(6) Uani 1 1 d . . .
C7 C 0.32597(16) -0.1634(3) 0.12806(16) 0.0248(7) Uani 1 1 d . . .
H7 H 0.3247 -0.2317 0.1473 0.030 Uiso 1 1 calc R . .
C8 C 0.37818(15) -0.1249(2) 0.12043(16) 0.0239(7) Uani 1 1 d . . .
H8 H 0.4136 -0.1650 0.1350 0.029 Uiso 1 1 calc R . .
C9 C 0.37849(14) -0.0242(2) 0.09040(14) 0.0193(6) Uani 1 1 d . . .
C10 C 0.43190(14) 0.0256(2) 0.08076(14) 0.0182(6) Uani 1 1 d . . .
C11 C 0.48683(14) 0.1479(2) 0.04681(15) 0.0184(6) Uani 1 1 d . . .
C12 C 0.50148(14) 0.2404(2) 0.01687(15) 0.0198(6) Uani 1 1 d . . .
H12 H 0.4724 0.2922 -0.0019 0.024 Uiso 1 1 calc R . .
C13 C 0.55968(14) 0.2539(3) 0.01553(16) 0.0223(6) Uani 1 1 d . . .
H13 H 0.5705 0.3160 -0.0047 0.027 Uiso 1 1 calc R . .
C14 C 0.60310(15) 0.1786(3) 0.04313(16) 0.0249(7) Uani 1 1 d . . .
H14 H 0.6426 0.1903 0.0410 0.030 Uiso 1 1 calc R . .
C15 C 0.58942(14) 0.0878(3) 0.07340(16) 0.0230(6) Uani 1 1 d . . .
H15 H 0.6188 0.0366 0.0924 0.028 Uiso 1 1 calc R . .
C16 C 0.53089(14) 0.0739(2) 0.07511(15) 0.0197(6) Uani 1 1 d . . .
C17 C 0.24118(15) 0.0026(2) -0.17549(16) 0.0291(7) Uani 1 1 d D . .
C18 C 0.28369(14) 0.0862(2) -0.13650(15) 0.0214(6) Uani 1 1 d . A .
C19 C 0.31670(17) 0.1447(3) -0.17203(16) 0.0302(8) Uani 1 1 d . . .
H19 H 0.3109 0.1350 -0.2200 0.036 Uiso 1 1 calc R A .
C20 C 0.35802(15) 0.2172(2) -0.13673(16) 0.0215(6) Uani 1 1 d . A .
C21 C 0.39402(16) 0.2779(3) -0.17851(15) 0.0288(8) Uani 1 1 d D . .
C22 C 0.46016(15) 0.4764(3) 0.11580(15) 0.0276(7) Uani 1 1 d D . .
C23 C 0.42155(13) 0.3789(2) 0.11585(15) 0.0177(6) Uani 1 1 d . B .
C24 C 0.42120(14) 0.3370(3) 0.17948(15) 0.0223(6) Uani 1 1 d . . .
H24 H 0.4489 0.3607 0.2200 0.027 Uiso 1 1 calc R B .
C25 C 0.37967(14) 0.2599(2) 0.18297(15) 0.0190(6) Uani 1 1 d . B .
C26 C 0.37918(18) 0.2163(3) 0.25362(17) 0.0304(8) Uani 1 1 d . . .

loop_
_atom_site_aniso_label
_atom_site_aniso_U_11
_atom_site_aniso_U_22
_atom_site_aniso_U_33
_atom_site_aniso_U_23
_atom_site_aniso_U_13
_atom_site_aniso_U_12
Er1 0.01374(8) 0.01332(7) 0.01387(8) 0.00182(5) 0.00188(5) -0.00183(5)
S1 0.0206(4) 0.0195(3) 0.0222(4) 0.0034(3) 0.0009(3) 0.0046(3)
F1 0.0554(17) 0.0190(11) 0.0392(18) -0.0013(12) -0.0028(15) -0.0074(11)
F2 0.0155(14) 0.054(2) 0.131(4) -0.052(2) -0.0137(19) 0.0052(14)
F3 0.084(3) 0.060(2) 0.0265(13) -0.0169(13) 0.0109(15) -0.0415(19)
F1' 0.0155(14) 0.054(2) 0.131(4) -0.052(2) -0.0137(19) 0.0052(14)
F2' 0.084(3) 0.060(2) 0.0265(13) -0.0169(13) 0.0109(15) -0.0415(19)
F3' 0.0554(17) 0.0190(11) 0.0392(18) -0.0013(12) -0.0028(15) -0.0074(11)
F4 0.052(2) 0.0402(17) 0.049(2) 0.0102(14) 0.0318(18) 0.0106(14)
F5 0.066(2) 0.048(2) 0.064(3) 0.040(2) 0.034(2) 0.0198(19)
F6 0.113(4) 0.109(4) 0.0326(18) -0.020(2) 0.030(2) -0.093(3)
F4' 0.052(2) 0.0402(17) 0.049(2) 0.0102(14) 0.0318(18) 0.0106(14)
F5' 0.039(7) 0.029(7) 0.050(8) 0.026(6) 0.024(6) 0.010(6)
F6' 0.019(6) 0.034(7) 0.033(7) 0.017(5) 0.006(5) -0.006(5)
F7 0.032(5) 0.042(4) 0.038(3) -0.009(3) 0.014(3) -0.021(3)
F8 0.064(4) 0.015(3) 0.064(5) -0.004(3) 0.027(4) -0.009(3)
F9 0.060(3) 0.059(5) 0.037(3) 0.016(3) -0.025(3) -0.045(3)
F7' 0.024(6) 0.027(4) 0.033(4) 0.007(3) 0.007(4) -0.011(4)
F8' 0.079(9) 0.029(5) 0.071(9) -0.031(5) 0.045(7) -0.027(5)
F9' 0.060(3) 0.059(5) 0.037(3) 0.016(3) -0.025(3) -0.045(3)
F10 0.093(2) 0.0757(18) 0.0171(11) 0.0048(11) 0.0009(12) -0.0449(17)
F11 0.0669(19) 0.094(2) 0.0402(14) 0.0080(14) 0.0373(14) -0.0012(16)
F12 0.115(2) 0.0359(13) 0.0315(12) 0.0160(10) 0.0181(14) 0.0112(15)
O1 0.0176(11) 0.0127(9) 0.0190(10) 0.0049(8) 0.0041(8) -0.0021(8)
O2 0.0210(11) 0.0191(10) 0.0204(10) 0.0005(8) 0.0031(9) -0.0022(9)
O3 0.0189(11) 0.0231(10) 0.0145(10) -0.0007(8) 0.0021(8) -0.0035(9)
O4 0.0195(11) 0.0183(10) 0.0153(10) 0.0009(8) 0.0013(8) -0.0025(9)
O5 0.0202(11) 0.0215(10) 0.0171(10) -0.0017(8) 0.0052(9) -0.0042(9)
N1 0.0181(13) 0.0144(11) 0.0173(12) 0.0013(9) 0.0020(10) -0.0025(10)
N2 0.0170(12) 0.0169(11) 0.0152(11) 0.0011(9) 0.0013(9) 0.0011(10)
C1 0.0203(16) 0.0168(13) 0.0149(13) 0.0021(11) 0.0024(12) -0.0031(12)
C2 0.0219(16) 0.0163(13) 0.0138(13) 0.0022(11) 0.0021(11) -0.0052(12)
C3 0.0193(16) 0.0209(14) 0.0200(14) 0.0040(12) 0.0035(12) -0.0030(12)
C4 0.0254(17) 0.0213(15) 0.0224(15) 0.0026(12) 0.0070(13) -0.0092(13)
C5 0.0309(18) 0.0184(14) 0.0236(15) 0.0065(12) 0.0073(13) -0.0048(13)
C6 0.0265(17) 0.0152(13) 0.0171(14) 0.0039(11) 0.0028(12) -0.0038(12)
C7 0.0316(19) 0.0178(14) 0.0244(16) 0.0066(12) 0.0064(14) 0.0010(14)
C8 0.0265(17) 0.0177(14) 0.0258(16) 0.0070(12) 0.0040(13) 0.0052(13)
C9 0.0227(16) 0.0175(13) 0.0155(14) 0.0010(11) 0.0012(12) -0.0005(12)
C10 0.0199(16) 0.0200(14) 0.0133(13) -0.0001(11) 0.0017(11) 0.0028(12)
C11 0.0151(14) 0.0175(13) 0.0209(14) -0.0031(11) 0.0017(11) -0.0002(12)
C12 0.0208(16) 0.0193(14) 0.0197(15) -0.0045(12) 0.0062(12) -0.0001(13)
C13 0.0208(17) 0.0231(15) 0.0222(15) -0.0020(12) 0.0044(13) -0.0028(13)
C14 0.0164(16) 0.0302(16) 0.0267(17) -0.0059(13) 0.0033(13) -0.0023(13)
C15 0.0157(15) 0.0271(16) 0.0234(15) -0.0052(13) 0.0003(12) 0.0048(13)
C16 0.0206(16) 0.0187(14) 0.0179(14) -0.0016(11) 0.0018(12) 0.0015(12)
C17 0.032(2) 0.0218(15) 0.0271(17) -0.0026(13) -0.0032(15) -0.0038(14)
C18 0.0225(16) 0.0146(13) 0.0209(15) -0.0001(11) -0.0051(12) -0.0003(12)
C19 0.044(2) 0.0278(17) 0.0150(15) -0.0022(12) 0.0006(14) -0.0094(16)
C20 0.0256(17) 0.0206(15) 0.0180(15) 0.0038(11) 0.0056(13) -0.0005(13)
C21 0.039(2) 0.0312(17) 0.0165(15) 0.0013(13) 0.0083(15) -0.0067(16)
C22 0.0311(19) 0.0287(17) 0.0201(15) -0.0004(13) 0.0013(14) -0.0088(15)
C23 0.0144(14) 0.0175(13) 0.0198(14) 0.0000(11) 0.0018(11) -0.0012(12)
C24 0.0226(17) 0.0261(15) 0.0158(14) 0.0005(12) 0.0005(12) -0.0056(13)
C25 0.0220(16) 0.0186(14) 0.0172(14) 0.0001(11) 0.0067(12) 0.0016(12)
C26 0.043(2) 0.0303(18) 0.0193(16) 0.0015(13) 0.0108(16) -0.0082(16)

loop_
_atom_type_symbol
_atom_type_description
_atom_type_scat_dispersion_real
_atom_type_scat_dispersion_imag
_atom_type_scat_source
C C 0.0033 0.0016 'International Tables Vol C Tables 4.2.6.8 and 6.1.1.4'
H H 0.0000 0.0000 'International Tables Vol C Tables 4.2.6.8 and 6.1.1.4'
N N 0.0061 0.0033 'International Tables Vol C Tables 4.2.6.8 and 6.1.1.4'
O O 0.0106 0.0060 'International Tables Vol C Tables 4.2.6.8 and 6.1.1.4'
F F 0.0171 0.0103 'International Tables Vol C Tables 4.2.6.8 and 6.1.1.4'
S S 0.1246 0.1234 'International Tables Vol C Tables 4.2.6.8 and 6.1.1.4'
Er Er -0.2586 4.9576 'International Tables Vol C Tables 4.2.6.8 and 6.1.1.4'

loop_
_geom_angle_atom_site_label_1
_geom_angle_atom_site_label_2
_geom_angle_atom_site_label_3
_geom_angle
_geom_angle_site_symmetry_1
_geom_angle_site_symmetry_3
O1 Er1 O5 105.04(7) 7 .
O1 Er1 O3 84.83(7) 7 .
O5 Er1 O3 146.04(7) . .
O1 Er1 O4 83.27(8) 7 .
O5 Er1 O4 71.66(7) . .
O3 Er1 O4 77.55(7) . .
O1 Er1 O1 71.91(8) 7 .
O5 Er1 O1 76.72(8) . .
O3 Er1 O1 136.57(7) . .
O4 Er1 O1 132.66(7) . .
O1 Er1 O2 91.34(7) 7 .
O5 Er1 O2 139.15(7) . .
O3 Er1 O2 71.11(7) . .
O4 Er1 O2 148.55(7) . .
O1 Er1 O2 73.28(7) . .
O1 Er1 N1 140.40(8) 7 .
O5 Er1 N1 69.48(7) . .
O3 Er1 N1 122.37(8) . .
O4 Er1 N1 127.39(8) . .
O1 Er1 N1 68.67(8) . .
O2 Er1 N1 74.10(8) . .
O1 Er1 N2 154.22(8) 7 .
O5 Er1 N2 84.34(8) . .
O3 Er1 N2 74.97(8) . .
O4 Er1 N2 76.94(8) . .
O1 Er1 N2 133.87(7) . .
O2 Er1 N2 96.95(8) . .
N1 Er1 N2 65.32(8) . .
O1 Er1 Er1 36.59(5) 7 7
O5 Er1 Er1 90.79(6) . 7
O3 Er1 Er1 113.62(6) . 7
O4 Er1 Er1 110.71(5) . 7
O1 Er1 Er1 35.31(5) . 7
O2 Er1 Er1 80.44(6) . 7
N1 Er1 Er1 103.92(6) . 7
N2 Er1 Er1 169.17(5) . 7
C10 S1 C16 89.27(15) . .
C2 O1 Er1 132.49(19) . 7
C2 O1 Er1 119.23(18) . .
Er1 O1 Er1 108.10(8) 7 .
C18 O2 Er1 136.0(2) . .
C20 O3 Er1 136.2(2) . .
C23 O4 Er1 135.28(19) . .
C25 O5 Er1 134.1(2) . .
C9 N1 C1 119.9(3) . .
C9 N1 Er1 123.6(2) . .
C1 N1 Er1 116.39(19) . .
C10 N2 C11 110.2(3) . .
C10 N2 Er1 115.5(2) . .
C11 N2 Er1 134.32(19) . .
N1 C1 C2 117.9(3) . .
N1 C1 C6 120.9(3) . .
C2 C1 C6 121.3(3) . .
O1 C2 C3 124.8(3) . .
O1 C2 C1 117.8(3) . .
C3 C2 C1 117.4(3) . .
C2 C3 C4 121.6(3) . .
C2 C3 H3 119.2 . .
C4 C3 H3 119.2 . .
C5 C4 C3 121.8(3) . .
C5 C4 H4 119.1 . .
C3 C4 H4 119.1 . .
C4 C5 C6 119.3(3) . .
C4 C5 H5 120.3 . .
C6 C5 H5 120.3 . .
C7 C6 C5 124.0(3) . .
C7 C6 C1 117.4(3) . .
C5 C6 C1 118.6(3) . .
C8 C7 C6 120.7(3) . .
C8 C7 H7 119.7 . .
C6 C7 H7 119.7 . .
C7 C8 C9 118.4(3) . .
C7 C8 H8 120.8 . .
C9 C8 H8 120.8 . .
N1 C9 C8 122.6(3) . .
N1 C9 C10 114.2(3) . .
C8 C9 C10 123.2(3) . .
N2 C10 C9 121.4(3) . .
N2 C10 S1 116.2(2) . .
C9 C10 S1 122.4(2) . .
C12 C11 C16 119.8(3) . .
C12 C11 N2 126.0(3) . .
C16 C11 N2 114.2(3) . .
C13 C12 C11 117.7(3) . .
C13 C12 H12 121.1 . .
C11 C12 H12 121.1 . .
C12 C13 C14 121.9(3) . .
C12 C13 H13 119.1 . .
C14 C13 H13 119.1 . .
C15 C14 C13 121.0(3) . .
C15 C14 H14 119.5 . .
C13 C14 H14 119.5 . .
C14 C15 C16 117.5(3) . .
C14 C15 H15 121.3 . .
C16 C15 H15 121.3 . .
C15 C16 C11 122.1(3) . .
C15 C16 S1 127.7(2) . .
C11 C16 S1 110.1(2) . .
F3' C17 F2 126.3(6) . .
F3' C17 F2' 112.2(6) . .
F2 C17 F2' 64.4(6) . .
F3' C17 F1 32.6(5) . .
F2 C17 F1 109.0(3) . .
F2' C17 F1 134.5(5) . .
F3' C17 F3 71.1(5) . .
F2 C17 F3 109.0(3) . .
F2' C17 F3 48.5(5) . .
F1 C17 F3 102.9(3) . .
F3' C17 F1' 103.7(6) . .
F2 C17 F1' 37.4(5) . .
F2' C17 F1' 100.1(6) . .
F1 C17 F1' 76.2(5) . .
F3 C17 F1' 135.1(6) . .
F3' C17 C18 116.2(6) . .
F2 C17 C18 112.5(3) . .
F2' C17 C18 113.9(5) . .
F1 C17 C18 109.9(3) . .
F3 C17 C18 113.1(3) . .
F1' C17 C18 109.0(6) . .
O2 C18 C19 127.3(3) . .
O2 C18 C17 114.2(3) . .
C19 C18 C17 118.6(3) . .
C20 C19 C18 119.5(3) . .
C20 C19 H19 120.2 . .
C18 C19 H19 120.2 . .
O3 C20 C19 127.9(3) . .
O3 C20 C21 114.9(3) . .
C19 C20 C21 117.1(3) . .
F6 C21 F4' 122.0(8) . .
F6 C21 F5 109.7(4) . .
F4' C21 F5 75.1(8) . .
F6 C21 F5' 72.8(7) . .
F4' C21 F5' 106.2(7) . .
F5 C21 F5' 39.5(7) . .
F6 C21 F4 109.1(4) . .
F4' C21 F4 28.9(7) . .
F5 C21 F4 103.8(3) . .
F5' C21 F4 130.3(6) . .
F6 C21 F6' 30.7(6) . .
F4' C21 F6' 104.1(7) . .
F5 C21 F6' 133.1(7) . .
F5' C21 F6' 101.7(6) . .
F4 C21 F6' 82.6(7) . .
F6 C21 C20 112.8(3) . .
F4' C21 C20 119.1(8) . .
F5 C21 C20 110.3(3) . .
F5' C21 C20 113.7(6) . .
F4 C21 C20 110.7(3) . .
F6' C21 C20 110.4(8) . .
F7 C22 F8' 115.3(13) . .
F7 C22 F9' 90.3(9) . .
F8' C22 F9' 108.2(7) . .
F7 C22 F7' 15.7(10) . .
F8' C22 F7' 107.2(7) . .
F9' C22 F7' 105.9(7) . .
F7 C22 F9 107.9(6) . .
F8' C22 F9 86.3(8) . .
F9' C22 F9 23.5(8) . .
F7' C22 F9 122.1(10) . .
F7 C22 F8 106.6(5) . .
F8' C22 F8 19.4(9) . .
F9' C22 F8 127.0(8) . .
F7' C22 F8 94.9(11) . .
F9 C22 F8 105.7(5) . .
F7 C22 C23 115.0(7) . .
F8' C22 C23 115.0(9) . .
F9' C22 C23 109.8(8) . .
F7' C22 C23 110.2(9) . .
F9 C22 C23 113.8(5) . .
F8 C22 C23 107.3(6) . .
O4 C23 C24 127.7(3) . .
O4 C23 C22 115.3(2) . .
C24 C23 C22 117.0(3) . .
C23 C24 C25 119.1(3) . .
C23 C24 H24 120.5 . .
C25 C24 H24 120.5 . .
O5 C25 C24 127.9(3) . .
O5 C25 C26 113.8(3) . .
C24 C25 C26 118.3(3) . .
F10 C26 F11 106.6(3) . .
F10 C26 F12 108.7(3) . .
F11 C26 F12 106.1(3) . .
F10 C26 C25 113.8(3) . .
F11 C26 C25 111.2(3) . .
F12 C26 C25 110.1(3) . .

loop_
_geom_bond_atom_site_label_1
_geom_bond_atom_site_label_2
_geom_bond_distance
_geom_bond_site_symmetry_2
Er1 O1 2.273(2) 7
Er1 O5 2.327(2) .
Er1 O3 2.331(2) .
Er1 O4 2.333(2) .
Er1 O1 2.343(2) .
Er1 O2 2.354(2) .
Er1 N1 2.429(2) .
Er1 N2 2.552(3) .
Er1 Er1 3.7369(8) 7
S1 C10 1.726(3) .
S1 C16 1.733(3) .
F1 C17 1.344(4) .
F2 C17 1.281(4) .
F3 C17 1.359(4) .
F1' C17 1.420(8) .
F2' C17 1.328(7) .
F3' C17 1.264(7) .
F4 C21 1.346(4) .
F5 C21 1.332(4) .
F6 C21 1.278(4) .
F4' C21 1.315(8) .
F5' C21 1.344(8) .
F6' C21 1.372(8) .
F7 C22 1.318(7) .
F8 C22 1.348(6) .
F9 C22 1.346(6) .
F7' C22 1.342(8) .
F8' C22 1.319(8) .
F9' C22 1.341(8) .
F10 C26 1.317(4) .
F11 C26 1.320(5) .
F12 C26 1.323(4) .
O1 C2 1.358(3) .
O1 Er1 2.273(2) 7
O2 C18 1.248(4) .
O3 C20 1.249(4) .
O4 C23 1.254(3) .
O5 C25 1.249(4) .
N1 C9 1.326(4) .
N1 C1 1.354(4) .
N2 C10 1.319(4) .
N2 C11 1.402(4) .
C1 C2 1.425(4) .
C1 C6 1.434(4) .
C2 C3 1.374(4) .
C3 C4 1.409(4) .
C3 H3 0.9500 .
C4 C5 1.368(5) .
C4 H4 0.9500 .
C5 C6 1.411(4) .
C5 H5 0.9500 .
C6 C7 1.406(5) .
C7 C8 1.362(5) .
C7 H7 0.9500 .
C8 C9 1.411(4) .
C8 H8 0.9500 .
C9 C10 1.459(4) .
C11 C12 1.400(4) .
C11 C16 1.401(4) .
C12 C13 1.382(4) .
C12 H12 0.9500 .
C13 C14 1.398(5) .
C13 H13 0.9500 .
C14 C15 1.378(5) .
C14 H14 0.9500 .
C15 C16 1.392(4) .
C15 H15 0.9500 .
C17 C18 1.523(4) .
C18 C19 1.396(5) .
C19 C20 1.387(5) .
C19 H19 0.9500 .
C20 C21 1.544(4) .
C22 C23 1.530(4) .
C23 C24 1.391(4) .
C24 C25 1.393(4) .
C24 H24 0.9500 .
C25 C26 1.531(4) .

loop_
_geom_torsion_atom_site_label_1
_geom_torsion_atom_site_label_2
_geom_torsion_atom_site_label_3
_geom_torsion_atom_site_label_4
_geom_torsion
_geom_torsion_site_symmetry_1
_geom_torsion_site_symmetry_4
O1 Er1 O1 C2 175.8(2) 7 .
O5 Er1 O1 C2 -73.28(19) . .
O3 Er1 O1 C2 114.64(19) . .
O4 Er1 O1 C2 -122.20(18) . .
O2 Er1 O1 C2 78.64(19) . .
N1 Er1 O1 C2 -0.41(18) . .
N2 Er1 O1 C2 -4.8(2) . .
Er1 Er1 O1 C2 175.8(2) 7 .
O1 Er1 O1 Er1 0.0 7 7
O5 Er1 O1 Er1 110.95(9) . 7
O3 Er1 O1 Er1 -61.12(13) . 7
O4 Er1 O1 Er1 62.04(12) . 7
O2 Er1 O1 Er1 -97.12(9) . 7
N1 Er1 O1 Er1 -176.18(10) . 7
N2 Er1 O1 Er1 179.40(8) . 7
O1 Er1 O2 C18 70.1(3) 7 .
O5 Er1 O2 C18 -174.8(3) . .
O3 Er1 O2 C18 -13.9(3) . .
O4 Er1 O2 C18 -9.1(4) . .
O1 Er1 O2 C18 140.8(3) . .
N1 Er1 O2 C18 -147.2(3) . .
N2 Er1 O2 C18 -85.4(3) . .
Er1 Er1 O2 C18 105.2(3) 7 .
O1 Er1 O3 C20 -78.5(3) 7 .
O5 Er1 O3 C20 172.1(3) . .
O4 Er1 O3 C20 -162.7(3) . .
O1 Er1 O3 C20 -21.8(3) . .
O2 Er1 O3 C20 14.7(3) . .
N1 Er1 O3 C20 70.7(3) . .
N2 Er1 O3 C20 117.7(3) . .
Er1 Er1 O3 C20 -55.3(3) 7 .
O1 Er1 O4 C23 123.3(3) 7 .
O5 Er1 O4 C23 14.9(3) . .
O3 Er1 O4 C23 -150.6(3) . .
O1 Er1 O4 C23 65.5(3) . .
O2 Er1 O4 C23 -155.2(2) . .
N1 Er1 O4 C23 -29.2(3) . .
N2 Er1 O4 C23 -73.4(3) . .
Er1 Er1 O4 C23 98.6(3) 7 .
O1 Er1 O5 C25 -100.4(3) 7 .
O3 Er1 O5 C25 3.1(3) . .
O4 Er1 O5 C25 -22.9(3) . .
O1 Er1 O5 C25 -167.2(3) . .
O2 Er1 O5 C25 149.3(2) . .
N1 Er1 O5 C25 120.9(3) . .
N2 Er1 O5 C25 55.2(3) . .
Er1 Er1 O5 C25 -134.5(3) 7 .
O1 Er1 N1 C9 179.49(19) 7 .
O5 Er1 N1 C9 -91.5(2) . .
O3 Er1 N1 C9 52.7(2) . .
O4 Er1 N1 C9 -46.7(3) . .
O1 Er1 N1 C9 -174.8(2) . .
O2 Er1 N1 C9 107.3(2) . .
N2 Er1 N1 C9 1.7(2) . .
Er1 Er1 N1 C9 -177.1(2) 7 .
O1 Er1 N1 C1 -5.2(3) 7 .
O5 Er1 N1 C1 83.7(2) . .
O3 Er1 N1 C1 -132.04(19) . .
O4 Er1 N1 C1 128.58(19) . .
O1 Er1 N1 C1 0.46(19) . .
O2 Er1 N1 C1 -77.4(2) . .
N2 Er1 N1 C1 177.0(2) . .
Er1 Er1 N1 C1 -1.8(2) 7 .
O1 Er1 N2 C10 -178.82(18) 7 .
O5 Er1 N2 C10 67.9(2) . .
O3 Er1 N2 C10 -139.2(2) . .
O4 Er1 N2 C10 140.4(2) . .
O1 Er1 N2 C10 2.5(2) . .
O2 Er1 N2 C10 -71.0(2) . .
N1 Er1 N2 C10 -2.05(18) . .
Er1 Er1 N2 C10 4.3(4) 7 .
O1 Er1 N2 C11 2.9(4) 7 .
O5 Er1 N2 C11 -110.3(3) . .
O3 Er1 N2 C11 42.5(2) . .
O4 Er1 N2 C11 -37.9(2) . .
O1 Er1 N2 C11 -175.8(2) . .
O2 Er1 N2 C11 110.8(3) . .
N1 Er1 N2 C11 179.7(3) . .
Er1 Er1 N2 C11 -173.93(19) 7 .
C9 N1 C1 C2 175.0(3) . .
Er1 N1 C1 C2 -0.5(3) . .
C9 N1 C1 C6 -3.9(4) . .
Er1 N1 C1 C6 -179.4(2) . .
Er1 O1 C2 C3 -6.7(4) 7 .
Er1 O1 C2 C3 178.7(2) . .
Er1 O1 C2 C1 174.87(18) 7 .
Er1 O1 C2 C1 0.3(3) . .
N1 C1 C2 O1 0.1(4) . .
C6 C1 C2 O1 179.0(2) . .
N1 C1 C2 C3 -178.4(3) . .
C6 C1 C2 C3 0.5(4) . .
O1 C2 C3 C4 -178.2(3) . .
C1 C2 C3 C4 0.2(4) . .
C2 C3 C4 C5 -0.7(5) . .
C3 C4 C5 C6 0.5(5) . .
C4 C5 C6 C7 177.2(3) . .
C4 C5 C6 C1 0.1(4) . .
N1 C1 C6 C7 1.0(4) . .
C2 C1 C6 C7 -177.9(3) . .
N1 C1 C6 C5 178.2(3) . .
C2 C1 C6 C5 -0.6(4) . .
C5 C6 C7 C8 -175.5(3) . .
C1 C6 C7 C8 1.6(5) . .
C6 C7 C8 C9 -1.3(5) . .
C1 N1 C9 C8 4.4(4) . .
Er1 N1 C9 C8 179.5(2) . .
C1 N1 C9 C10 -176.2(2) . .
Er1 N1 C9 C10 -1.1(3) . .
C7 C8 C9 N1 -1.7(5) . .
C7 C8 C9 C10 178.9(3) . .
C11 N2 C10 C9 -178.9(3) . .
Er1 N2 C10 C9 2.5(3) . .
C11 N2 C10 S1 1.8(3) . .
Er1 N2 C10 S1 -176.87(12) . .
N1 C9 C10 N2 -1.0(4) . .
C8 C9 C10 N2 178.4(3) . .
N1 C9 C10 S1 178.3(2) . .
C8 C9 C10 S1 -2.3(4) . .
C16 S1 C10 N2 -1.9(2) . .
C16 S1 C10 C9 178.8(2) . .
C10 N2 C11 C12 178.3(3) . .
Er1 N2 C11 C12 -3.3(4) . .
C10 N2 C11 C16 -0.7(3) . .
Er1 N2 C11 C16 177.68(19) . .
C16 C11 C12 C13 1.1(4) . .
N2 C11 C12 C13 -177.8(3) . .
C11 C12 C13 C14 -0.2(5) . .
C12 C13 C14 C15 -0.4(5) . .
C13 C14 C15 C16 0.3(5) . .
C14 C15 C16 C11 0.6(4) . .
C14 C15 C16 S1 178.8(2) . .
C12 C11 C16 C15 -1.3(4) . .
N2 C11 C16 C15 177.7(3) . .
C12 C11 C16 S1 -179.8(2) . .
N2 C11 C16 S1 -0.7(3) . .
C10 S1 C16 C15 -176.9(3) . .
C10 S1 C16 C11 1.4(2) . .
Er1 O2 C18 C19 10.2(5) . .
Er1 O2 C18 C17 -171.55(19) . .
F3' C17 C18 O2 -91.0(7) . .
F2 C17 C18 O2 65.5(4) . .
F2' C17 C18 O2 136.4(7) . .
F1 C17 C18 O2 -56.2(4) . .
F3 C17 C18 O2 -170.5(3) . .
F1' C17 C18 O2 25.6(7) . .
F3' C17 C18 C19 87.4(7) . .
F2 C17 C18 C19 -116.1(4) . .
F2' C17 C18 C19 -45.2(7) . .
F1 C17 C18 C19 122.3(3) . .
F3 C17 C18 C19 7.9(4) . .
F1' C17 C18 C19 -156.0(6) . .
O2 C18 C19 C20 1.7(6) . .
C17 C18 C19 C20 -176.5(3) . .
Er1 O3 C20 C19 -11.9(5) . .
Er1 O3 C20 C21 168.3(2) . .
C18 C19 C20 O3 -1.0(6) . .
C18 C19 C20 C21 178.8(3) . .
O3 C20 C21 F6 6.6(5) . .
C19 C20 C21 F6 -173.2(5) . .
O3 C20 C21 F4' 159.8(10) . .
C19 C20 C21 F4' -20.0(10) . .
O3 C20 C21 F5 -116.4(4) . .
C19 C20 C21 F5 63.8(4) . .
O3 C20 C21 F5' -73.8(9) . .
C19 C20 C21 F5' 106.4(9) . .
O3 C20 C21 F4 129.3(3) . .
C19 C20 C21 F4 -50.5(4) . .
O3 C20 C21 F6' 39.7(8) . .
C19 C20 C21 F6' -140.2(8) . .
Er1 O4 C23 C24 -4.8(5) . .
Er1 O4 C23 C22 177.38(19) . .
F7 C22 C23 O4 -33.5(8) . .
F8' C22 C23 O4 104.0(10) . .
F9' C22 C23 O4 -133.6(9) . .
F7' C22 C23 O4 -17.3(9) . .
F9 C22 C23 O4 -158.7(9) . .
F8 C22 C23 O4 84.8(7) . .
F7 C22 C23 C24 148.4(7) . .
F8' C22 C23 C24 -74.0(10) . .
F9' C22 C23 C24 48.3(10) . .
F7' C22 C23 C24 164.6(9) . .
F9 C22 C23 C24 23.3(9) . .
F8 C22 C23 C24 -93.2(7) . .
O4 C23 C24 C25 -8.4(5) . .
C22 C23 C24 C25 169.4(3) . .
Er1 O5 C25 C24 21.6(5) . .
Er1 O5 C25 C26 -159.5(2) . .
C23 C24 C25 O5 0.0(5) . .
C23 C24 C25 C26 -178.8(3) . .
O5 C25 C26 F10 -174.6(3) . .
C24 C25 C26 F10 4.5(5) . .
O5 C25 C26 F11 -54.1(4) . .
C24 C25 C26 F11 124.9(3) . .
O5 C25 C26 F12 63.2(4) . .
C24 C25 C26 F12 -117.8(3) . .
